data_4021244
loop_
_publ_author_name
'Youichi Tanaka'
'Takashi Mino'
'Koji Akita'
'Masami Sakamoto'
'Tsutomu Fujita'

_publ_section_title
;
 Development of Chiral (S)-Prolinol-Derived Ligands for
 Palladium-Catalyzed Asymmetric Allylic Alkylation:
 Effect of a Siloxymethyl Group on the Pyrrolidine Backbone
;
_journal_name_full 'Journal of Organic Chemistry'
_journal_page_first 6679
_journal_page_last 6687
_journal_paper_doi 10.1021/jo049469t
_journal_volume 69
_journal_year 2004
_chemical_formula_moiety 'C27 H34 N O2 P Si '
_chemical_formula_sum 'C27 H34 N O2 P Si'
_chemical_formula_weight 463.634
_space_group_IT_number 1
_symmetry_cell_setting triclinic
_symmetry_space_group_name_Hall 'P 1'
_symmetry_space_group_name_H-M 'P 1'
_cell_angle_alpha 90.00
_cell_angle_beta 96.18(2)
_cell_angle_gamma 90.00
_cell_formula_units_Z 2
_cell_length_a 15.651(4)
_cell_length_b 6.518(2)
_cell_length_c 12.890(4)
_cell_measurement_temperature 298
_cell_volume 1307.3(7)
_exptl_crystal_density_diffrn 1.178
_cod_depositor_comments
;
The following automatic conversions were performed:
'_symmetry_cell_setting' value 'Triclinic' changed to 'triclinic'
according to '/home/saulius/struct/CIF-dictionaries/cif_core.dic'
dictionary named 'cif_core.dic' version 2.4.1 from 2010-06-29.

Automatic conversion script
Id: cif_fix_enum 1527 2010-12-29 10:47:43Z saulius 

The following automatic conversions were performed:

'_atom_site_adp_type' tag value 'Uij' was replaced with 'Uani' value
64 times.

Automatic conversion script
Id: cif_fix_values 1646 2011-03-28 12:23:43Z adriana 
;
_cod_original_formula_sum 'C27 H34 N O2 P Si '
_cod_database_code 4021244

loop_
_symmetry_equiv_pos_as_xyz
+X,+Y,+Z

loop_
_atom_site_label
_atom_site_fract_x
_atom_site_fract_y
_atom_site_fract_z
_atom_site_U_iso_or_equiv
_atom_site_occupancy
_atom_site_adp_type
P1 0.91937(12) 0.7938(2) 0.35031(12) 0.0524(7) 1.00 Uani
P2 0.36962(12) 0.2939(2) 1.01886(12) 0.0519(7) 1.00 Uani
Si3 0.88984(11) 1.1442(2) 0.80298(12) 0.0517(7) 1.00 Uani
Si4 0.39919(11) 0.6447(2) 0.56647(12) 0.0516(7) 1.00 Uani
O5 0.6725(3) 0.5383(7) 0.9723(3) 0.059(2) 1.00 Uani
O6 0.6172(3) 1.0392(7) 0.3973(3) 0.059(2) 1.00 Uani
C7 0.7574(3) 0.9466(8) 0.3683(4) 0.043(2) 1.00 Uani
N8 0.5245(3) 0.3205(7) 0.9113(3) 0.045(2) 1.00 Uani
N9 0.7648(3) 0.8202(7) 0.4593(3) 0.044(2) 1.00 Uani
O10 0.8168(3) 1.0237(9) 0.7249(4) 0.070(3) 1.00 Uani
C11 0.5318(3) 0.4449(7) 1.0001(4) 0.041(2) 1.00 Uani
O12 0.4724(3) 0.5239(8) 0.6434(3) 0.070(3) 1.00 Uani
C13 0.6072(4) 0.5609(8) 1.0337(4) 0.050(3) 1.00 Uani
C14 0.5430(4) 0.4020(8) 0.8081(4) 0.046(3) 1.00 Uani
C15 0.8255(4) 0.9492(8) 0.3066(4) 0.047(3) 1.00 Uani
C16 0.6828(4) 1.0603(9) 0.3372(4) 0.048(3) 1.00 Uani
C17 0.4639(4) 0.4502(8) 1.0640(4) 0.047(3) 1.00 Uani
C18 0.4712(4) 0.5663(10) 1.1541(5) 0.057(3) 1.00 Uani
C19 0.9864(4) 0.9767(10) 0.4297(4) 0.054(3) 1.00 Uani
C20 0.7468(4) 0.9040(9) 0.5609(5) 0.050(3) 1.00 Uani
C21 0.4583(4) 0.4445(11) 0.7442(5) 0.058(3) 1.00 Uani
C22 0.5441(5) 0.6823(10) 1.1824(5) 0.060(3) 1.00 Uani
C23 0.8187(4) 1.0667(10) 0.2148(5) 0.056(3) 1.00 Uani
C24 0.8309(4) 0.9454(11) 0.6254(5) 0.060(3) 1.00 Uani
C25 0.3116(4) 0.2852(11) 1.1357(5) 0.059(3) 1.00 Uani
C26 0.9777(4) 0.7852(12) 0.2335(5) 0.061(3) 1.00 Uani
C27 0.6117(4) 0.6784(9) 1.1227(5) 0.055(3) 1.00 Uani
C28 0.7449(4) 1.1828(10) 0.1873(5) 0.057(3) 1.00 Uani
C29 0.3026(4) 0.4764(10) 0.9393(5) 0.053(3) 1.00 Uani
C30 0.5666(5) 0.1171(9) 0.9271(5) 0.058(3) 1.00 Uani
C31 1.0636(4) 0.9043(13) 0.4826(6) 0.072(4) 1.00 Uani
C32 0.9649(5) 1.1809(10) 0.4435(5) 0.062(3) 1.00 Uani
C33 0.3250(5) 0.6814(11) 0.9274(6) 0.066(4) 1.00 Uani
C34 0.6778(4) 1.1789(9) 0.2470(5) 0.057(3) 1.00 Uani
C35 0.7234(5) 0.6167(9) 0.4419(5) 0.059(3) 1.00 Uani
C36 0.2262(5) 0.4015(13) 0.8873(6) 0.072(4) 1.00 Uani
C37 0.6944(5) 0.7329(14) 0.6082(6) 0.075(4) 1.00 Uani
C38 0.4363(6) 0.6387(14) 0.4352(6) 0.081(5) 1.00 Uani
C39 0.7134(6) 0.5443(12) 0.5511(6) 0.081(4) 1.00 Uani
C40 1.0317(5) 0.9392(13) 0.2044(6) 0.074(4) 1.00 Uani
C41 0.5946(5) 0.2362(13) 0.7618(6) 0.074(4) 1.00 Uani
C42 0.2572(5) 0.4331(14) 1.1641(6) 0.075(4) 1.00 Uani
C43 0.9949(5) 1.0141(13) 0.8030(6) 0.077(4) 1.00 Uani
C44 0.5457(5) 1.1702(13) 0.3778(8) 0.084(4) 1.00 Uani
C45 0.3195(6) 0.1077(14) 1.1963(7) 0.087(5) 1.00 Uani
C46 0.2709(7) 0.8087(14) 0.8612(7) 0.088(5) 1.00 Uani
C47 0.7445(5) 0.6703(13) 0.9930(8) 0.080(4) 1.00 Uani
C48 1.1156(6) 1.0303(19) 0.5452(7) 0.087(5) 1.00 Uani
C49 1.0177(7) 1.3088(15) 0.5088(7) 0.087(5) 1.00 Uani
C50 1.0934(7) 1.231(2) 0.5592(7) 0.100(7) 1.00 Uani
C51 0.9690(6) 0.6099(15) 0.1737(7) 0.083(5) 1.00 Uani
C52 0.2130(6) 0.4164(18) 1.2508(7) 0.096(6) 1.00 Uani
C53 1.0765(6) 0.9140(19) 0.1180(7) 0.094(6) 1.00 Uani
C54 0.5755(7) 0.0431(12) 0.8186(6) 0.082(5) 1.00 Uani
C55 0.8534(6) 1.1347(14) 0.9341(6) 0.080(5) 1.00 Uani
C56 0.1732(5) 0.5327(19) 0.8225(7) 0.088(5) 1.00 Uani
C57 0.1964(7) 0.734(2) 0.8096(7) 0.103(7) 1.00 Uani
C58 0.2233(7) 0.234(2) 1.3096(7) 0.103(7) 1.00 Uani
C59 1.0664(7) 0.745(2) 0.0592(7) 0.111(8) 1.00 Uani
C60 0.2952(5) 0.5113(13) 0.5675(7) 0.082(5) 1.00 Uani
C61 0.2762(8) 0.092(2) 1.2843(8) 0.107(7) 1.00 Uani
C62 0.3877(6) 0.9097(13) 0.6075(7) 0.082(5) 1.00 Uani
C63 0.9020(7) 1.4136(14) 0.7627(7) 0.089(5) 1.00 Uani
C64 1.0120(8) 0.585(2) 0.0864(9) 0.105(7) 1.00 Uani

loop_
_atom_site_aniso_label
_atom_site_aniso_U_11
_atom_site_aniso_U_22
_atom_site_aniso_U_33
_atom_site_aniso_U_12
_atom_site_aniso_U_13
_atom_site_aniso_U_23
P1 0.0453(7) 0.0495(8) 0.0613(8) 0.0023(6) 0.0012(6) 0.0105(6)
P2 0.0459(7) 0.0481(8) 0.0606(8) -.0026(6) 0.0008(6) 0.0060(6)
Si3 0.0506(8) 0.0587(9) 0.0447(8) -.0060(7) -.0001(6) 0.0096(6)
Si4 0.0497(8) 0.0593(9) 0.0447(8) 0.0064(7) 0.0001(6) 0.0089(7)
O5 0.047(2) 0.059(2) 0.071(3) -.0122(18) 0.0041(18) -.001(2)
O6 0.045(2) 0.063(2) 0.069(3) 0.0137(18) 0.0085(18) 0.017(2)
C7 0.047(3) 0.041(3) 0.039(2) -.002(2) -.005(2) 0.009(2)
N8 0.053(2) 0.036(2) 0.045(2) -.0010(18) -.0022(18) 0.0108(17)
N9 0.052(2) 0.035(2) 0.044(2) -.0014(18) -.0017(18) 0.0087(17)
O10 0.062(3) 0.092(3) 0.055(2) -.014(2) 0.0080(19) -.011(2)
C11 0.045(3) 0.037(2) 0.040(2) 0.002(2) -.0068(19) 0.009(2)
O12 0.057(2) 0.095(3) 0.057(2) 0.015(2) 0.0068(19) 0.036(2)
C13 0.048(3) 0.044(3) 0.055(3) -.002(2) -.004(2) 0.016(2)
C14 0.050(3) 0.046(3) 0.042(3) -.002(2) 0.001(2) 0.011(2)
C15 0.049(3) 0.042(3) 0.048(3) 0.000(2) -.002(2) 0.006(2)
C16 0.051(3) 0.047(3) 0.044(3) -.001(2) -.004(2) -.001(2)
C17 0.045(3) 0.044(3) 0.053(3) -.002(2) -.002(2) 0.010(2)
C18 0.060(3) 0.058(3) 0.052(3) 0.000(3) 0.002(3) 0.004(3)
C19 0.045(3) 0.072(4) 0.043(3) -.011(3) 0.003(2) 0.014(3)
C20 0.054(3) 0.045(3) 0.050(3) 0.001(2) -.001(2) 0.008(2)
C21 0.060(3) 0.068(4) 0.046(3) 0.006(3) 0.003(2) 0.019(3)
C22 0.072(4) 0.050(3) 0.055(3) 0.000(3) -.007(3) -.007(3)
C23 0.058(3) 0.063(4) 0.046(3) -.002(3) 0.005(2) 0.016(3)
C24 0.060(3) 0.066(4) 0.051(3) -.010(3) 0.005(3) -.002(3)
C25 0.046(3) 0.070(4) 0.058(4) -.003(3) 0.002(3) 0.018(3)
C26 0.049(3) 0.072(4) 0.061(4) 0.005(3) -.001(3) 0.003(3)
C27 0.053(3) 0.052(3) 0.057(3) -.011(3) -.008(2) 0.004(3)
C28 0.073(4) 0.051(3) 0.045(3) 0.002(3) -.004(3) 0.020(2)
C29 0.047(3) 0.062(4) 0.048(3) 0.005(3) 0.006(2) -.001(3)
C30 0.075(4) 0.038(3) 0.060(3) 0.008(3) 0.000(3) 0.009(2)
C31 0.052(3) 0.091(5) 0.071(4) -.002(3) -.002(3) 0.031(4)
C32 0.070(4) 0.053(4) 0.062(4) -.012(3) 0.005(3) 0.006(3)
C33 0.068(4) 0.060(4) 0.070(4) 0.013(3) 0.007(3) 0.011(3)
C34 0.065(4) 0.046(3) 0.056(3) 0.009(3) -.008(3) 0.014(3)
C35 0.080(4) 0.036(3) 0.060(3) -.010(3) -.004(3) 0.006(2)
C36 0.056(4) 0.091(5) 0.068(4) 0.007(3) -.004(3) -.007(4)
C37 0.075(5) 0.090(5) 0.059(4) -.031(4) 0.008(3) 0.012(4)
C38 0.090(5) 0.096(6) 0.057(4) 0.032(4) 0.020(4) 0.027(4)
C39 0.109(6) 0.060(4) 0.072(5) -.028(4) -.007(4) 0.025(4)
C40 0.069(4) 0.087(5) 0.066(4) -.004(4) 0.010(3) 0.002(4)
C41 0.081(5) 0.086(5) 0.055(4) 0.021(4) 0.012(3) 0.014(3)
C42 0.069(4) 0.090(5) 0.067(4) 0.005(4) 0.014(3) 0.017(4)
C43 0.071(4) 0.078(5) 0.081(5) 0.006(4) -.001(4) 0.016(4)
C44 0.056(4) 0.070(4) 0.125(7) 0.019(3) 0.015(4) 0.021(5)
C45 0.077(5) 0.087(5) 0.095(6) -.006(4) 0.000(4) 0.047(5)
C46 0.097(6) 0.088(6) 0.078(5) 0.046(5) 0.017(5) 0.030(4)
C47 0.058(4) 0.071(4) 0.110(6) -.020(3) 0.011(4) 0.004(4)
C48 0.069(5) 0.125(8) 0.065(4) -.025(5) -.010(3) 0.024(5)
C49 0.103(7) 0.086(5) 0.073(5) -.043(5) 0.018(5) -.004(4)
C50 0.087(6) 0.158(11) 0.055(4) -.069(7) -.001(4) 0.002(5)
C51 0.074(5) 0.089(6) 0.084(5) 0.006(4) -.005(4) -.020(4)
C52 0.074(5) 0.133(8) 0.082(5) -.008(5) 0.020(4) 0.008(6)
C53 0.075(5) 0.144(9) 0.063(4) 0.013(5) 0.018(4) 0.014(5)
C54 0.112(6) 0.062(4) 0.070(5) 0.029(4) -.008(4) 0.003(4)
C55 0.087(5) 0.093(5) 0.060(4) -.034(4) 0.013(4) -.007(4)
C56 0.060(4) 0.138(9) 0.064(4) 0.023(5) -.006(3) 0.003(5)
C57 0.097(7) 0.150(10) 0.060(4) 0.066(7) 0.011(4) 0.022(5)
C58 0.078(6) 0.167(11) 0.064(5) -.025(6) 0.008(4) 0.039(6)
C59 0.088(7) 0.183(13) 0.061(5) 0.051(8) 0.009(4) -.003(7)
C60 0.070(5) 0.074(5) 0.100(6) -.008(4) -.006(4) 0.004(4)
C61 0.108(8) 0.128(9) 0.084(6) -.020(7) 0.005(5) 0.060(6)
C62 0.100(6) 0.069(5) 0.074(5) -.002(4) 0.003(4) 0.001(4)
C63 0.109(7) 0.073(5) 0.084(5) 0.005(5) 0.009(5) 0.028(4)
C64 0.102(7) 0.119(8) 0.091(7) 0.016(7) 0.001(6) -.030(6)

loop_
_geom_bond_atom_site_label_1
_geom_bond_atom_site_label_2
_geom_bond_distance
_geom_bond_site_symmetry_1
_geom_bond_site_symmetry_2
_geom_bond_publ_flag
P1 C15 1.823(8) . . ?
P1 C19 1.827(9) . . ?
P1 C26 1.844(10) . . ?
P2 C17 1.836(8) . . ?
P2 C25 1.841(10) . . ?
P2 C29 1.826(9) . . ?
Si3 O10 1.640(7) . . ?
Si3 C43 1.850(12) . . ?
Si3 C55 1.842(11) . . ?
Si3 C63 1.847(12) . . ?
Si4 O12 1.634(6) . . ?
Si4 C38 1.848(10) . . ?
Si4 C60 1.846(12) . . ?
Si4 C62 1.821(12) . . ?
O5 C13 1.366(10) . . ?
O5 C47 1.420(11) . . ?
O6 C16 1.358(10) . . ?
O6 C44 1.408(11) . . ?
C7 N9 1.428(9) . . ?
C7 C15 1.398(11) . . ?
C7 C16 1.404(10) . . ?
N8 C11 1.397(10) . . ?
N8 C14 1.489(9) . . ?
N8 C30 1.484(10) . . ?
N9 C20 1.474(11) . . ?
N9 C35 1.482(10) . . ?
O10 C24 1.420(11) . . ?
C11 C13 1.429(10) . . ?
C11 C17 1.413(11) . . ?
O12 C21 1.437(10) . . ?
C13 C27 1.374(12) . . ?
C14 C21 1.509(11) . . ?
C14 C41 1.509(14) . . ?
C15 C23 1.405(11) . . ?
C16 C34 1.392(11) . . ?
C17 C18 1.381(12) . . ?
C18 C22 1.384(13) . . ?
C19 C31 1.403(12) . . ?
C19 C32 1.389(14) . . ?
C20 C24 1.504(12) . . ?
C20 C37 1.548(12) . . ?
C22 C27 1.375(14) . . ?
C23 C28 1.394(13) . . ?
C25 C42 1.36(2) . . ?
C25 C45 1.394(14) . . ?
C26 C40 1.39(2) . . ?
C26 C51 1.38(2) . . ?
C28 C34 1.367(13) . . ?
C29 C33 1.394(14) . . ?
C29 C36 1.395(13) . . ?
C30 C54 1.501(15) . . ?
C31 C48 1.36(2) . . ?
C32 C49 1.392(15) . . ?
C33 C46 1.406(14) . . ?
C35 C39 1.510(13) . . ?
C36 C56 1.40(2) . . ?
C37 C39 1.48(2) . . ?
C40 C53 1.39(2) . . ?
C41 C54 1.50(2) . . ?
C42 C52 1.38(2) . . ?
C45 C61 1.39(2) . . ?
C46 C57 1.37(2) . . ?
C48 C50 1.37(2) . . ?
C49 C50 1.38(2) . . ?
C51 C64 1.38(2) . . ?
C52 C58 1.41(2) . . ?
C53 C59 1.34(2) . . ?
C56 C57 1.37(2) . . ?
C58 C61 1.31(2) . . ?
C59 C64 1.41(3) . . ?

loop_
_cod_related_entry_id
_cod_related_entry_database
_cod_related_entry_code
1 ChemSpider 9594761
